data_2222561
loop_
_publ_author_name
'Zhang, Meng'
'Guo, Xiao-xin'
'Zhou, Yong-hong'
'Liu, Hong-jun'

_publ_section_title
;13-Ethoxycarbonyl-16-(1-methylethyl)-17,19-dinoratis-15-ene-4,14-dicarboxylic
 acid monohydrate: a new derivative of maleopimaric acid
;
_journal_coeditor_code BH2234
_journal_issue 8
_journal_name_full 'Acta Crystallographica Section E'
_journal_page_first o1959
_journal_paper_doi 10.1107/S1600536809028141
_journal_volume 65
_journal_year 2009
_chemical_formula_iupac 'C26 H38 O6, H2 O'
_chemical_formula_moiety 'C26 H38 O6, H2 O'
_chemical_formula_sum 'C26 H40 O7'
_chemical_formula_weight 464.58
_chemical_melting_point 412
_chemical_name_systematic
;
13-Ethoxycarbonyl-16-(1-methylethyl)-17,19-dinoratis-15-ene-4,14-
dicarboxylic acid monohydrate
;
_space_group_IT_number 19
_symmetry_cell_setting orthorhombic
_symmetry_space_group_name_Hall 'P 2ac 2ab'
_symmetry_space_group_name_H-M 'P 21 21 21'
_atom_sites_solution_hydrogens geom
_atom_sites_solution_primary direct
_atom_sites_solution_secondary difmap
_audit_creation_method SHELXL-97
_cell_angle_alpha 90.00
_cell_angle_beta 90.00
_cell_angle_gamma 90.00
_cell_formula_units_Z 4
_cell_length_a 7.3406(14)
_cell_length_b 17.901(4)
_cell_length_c 19.681(4)
_cell_measurement_reflns_used 2351
_cell_measurement_temperature 291(2)
_cell_measurement_theta_max 23.11
_cell_measurement_theta_min 2.36
_cell_volume 2586.2(9)
_computing_cell_refinement 'SAINT (Bruker, 2000)'
_computing_data_collection 'SMART (Bruker, 2000)'
_computing_data_reduction 'SAINT (Bruker, 2000)'
_computing_molecular_graphics 'SHELXTL (Sheldrick, 2008)'
_computing_publication_material 'SHELXTL (Sheldrick, 2008)'
_computing_structure_refinement 'SHELXL97 (Sheldrick, 2008)'
_computing_structure_solution 'SHELXS97 (Sheldrick, 2008)'
_diffrn_ambient_temperature 291(2)
_diffrn_measured_fraction_theta_full 0.999
_diffrn_measured_fraction_theta_max 0.999
_diffrn_measurement_device_type 'Bruker SMART APEX CCD'
_diffrn_measurement_method '\f and \w'
_diffrn_radiation_monochromator graphite
_diffrn_radiation_source 'sealed tube'
_diffrn_radiation_type MoK\a
_diffrn_radiation_wavelength 0.71073
_diffrn_reflns_av_R_equivalents 0.0760
_diffrn_reflns_av_sigmaI/netI 0.0560
_diffrn_reflns_limit_h_max 9
_diffrn_reflns_limit_h_min -8
_diffrn_reflns_limit_k_max 22
_diffrn_reflns_limit_k_min -21
_diffrn_reflns_limit_l_max 24
_diffrn_reflns_limit_l_min -11
_diffrn_reflns_number 14084
_diffrn_reflns_theta_full 26.00
_diffrn_reflns_theta_max 26.00
_diffrn_reflns_theta_min 2.28
_exptl_absorpt_coefficient_mu 0.085
_exptl_absorpt_correction_T_max 0.98
_exptl_absorpt_correction_T_min 0.98
_exptl_absorpt_correction_type multi-scan
_exptl_absorpt_process_details '(SADABS; Bruker, 2000)'
_exptl_crystal_colour colorless
_exptl_crystal_density_diffrn 1.193
_exptl_crystal_density_method 'not measured'
_exptl_crystal_description aciculae
_exptl_crystal_F_000 1008
_exptl_crystal_size_max 0.26
_exptl_crystal_size_mid 0.22
_exptl_crystal_size_min 0.20
_refine_diff_density_max 0.189
_refine_diff_density_min -0.223
_refine_ls_extinction_method none
_refine_ls_goodness_of_fit_ref 1.076
_refine_ls_hydrogen_treatment constr
_refine_ls_matrix_type full
_refine_ls_number_constraints 0
_refine_ls_number_parameters 303
_refine_ls_number_reflns 2892
_refine_ls_number_restraints 0
_refine_ls_restrained_S_all 1.076
_refine_ls_R_factor_all 0.0709
_refine_ls_R_factor_gt 0.0541
_refine_ls_shift/su_max 0.000
_refine_ls_shift/su_mean 0.000
_refine_ls_structure_factor_coef Fsqd
_refine_ls_weighting_details 'calc w=1/[\s^2^(Fo^2^)+(0.04P)^2^+0.66P] where P=(Fo^2^+2Fc^2^)/3'
_refine_ls_weighting_scheme calc
_refine_ls_wR_factor_gt 0.1088
_refine_ls_wR_factor_ref 0.1126
_reflns_number_gt 2318
_reflns_number_total 2892
_reflns_threshold_expression I>2\s(I)
_cod_data_source_file bh2234.cif
_cod_data_source_block I
_cod_database_code 2222561
_cod_database_fobs_code 2222561

loop_
_symmetry_equiv_pos_as_xyz
'x, y, z'
'-x+1/2, -y, z+1/2'
'-x, y+1/2, -z+1/2'
'x+1/2, -y+1/2, -z'

loop_
_atom_site_type_symbol
_atom_site_label
_atom_site_fract_x
_atom_site_fract_y
_atom_site_fract_z
_atom_site_U_iso_or_equiv
_atom_site_adp_type
_atom_site_calc_flag
_atom_site_refinement_flags
_atom_site_occupancy
_atom_site_disorder_assembly
_atom_site_disorder_group
C C1 0.1062(5) 0.27241(19) 0.17771(18) 0.0339(8) Uani d . 1 . .
C C2 0.1205(5) 0.18852(19) 0.16317(18) 0.0321(8) Uani d . 1 . .
H H2 0.0801 0.1643 0.2052 0.039 Uiso calc R 1 . .
C C3 0.3180(5) 0.1612(2) 0.1530(2) 0.0386(9) Uani d . 1 . .
H H3A 0.3605 0.1755 0.1082 0.046 Uiso calc R 1 . .
H H3B 0.3968 0.1845 0.1864 0.046 Uiso calc R 1 . .
C C4 0.3272(5) 0.0766(2) 0.1604(2) 0.0377(9) Uani d . 1 . .
H H4A 0.3005 0.0636 0.2072 0.045 Uiso calc R 1 . .
H H4B 0.4505 0.0603 0.1507 0.045 Uiso calc R 1 . .
C C5 0.1958(5) 0.03398(19) 0.11385(18) 0.0330(8) Uani d . 1 . .
C C6 0.1724(6) -0.0481(2) 0.14105(18) 0.0378(9) Uani d . 1 . .
H H6 0.1139 -0.0455 0.1858 0.045 Uiso calc R 1 . .
C C7 0.0419(5) -0.0908(2) 0.0922(2) 0.0382(9) Uani d . 1 . .
H H7 -0.0692 -0.1011 0.1182 0.046 Uiso calc R 1 . .
C C8 -0.0146(5) -0.0396(2) 0.03338(19) 0.0406(9) Uani d . 1 . .
H H8 -0.0907 -0.0669 0.0009 0.049 Uiso calc R 1 . .
C C9 -0.1211(5) 0.0256(2) 0.06435(19) 0.0416(9) Uani d . 1 . .
H H9A -0.2277 0.0066 0.0878 0.050 Uiso calc R 1 . .
H H9B -0.1621 0.0587 0.0284 0.050 Uiso calc R 1 . .
C C10 0.0003(5) 0.07016(19) 0.11538(19) 0.0339(8) Uani d . 1 . .
H H10 -0.0491 0.0597 0.1607 0.041 Uiso calc R 1 . .
C C11 -0.0061(5) 0.1561(2) 0.10698(18) 0.0360(8) Uani d . 1 . .
C C12 -0.2015(5) 0.1820(2) 0.1218(2) 0.0411(9) Uani d . 1 . .
H H12A -0.2443 0.1576 0.1629 0.049 Uiso calc R 1 . .
H H12B -0.2799 0.1665 0.0848 0.049 Uiso calc R 1 . .
C C13 -0.2173(5) 0.2672(2) 0.1309(2) 0.0426(9) Uani d . 1 . .
H H13A -0.1819 0.2918 0.0891 0.051 Uiso calc R 1 . .
H H13B -0.3430 0.2802 0.1404 0.051 Uiso calc R 1 . .
C C14 -0.0966(5) 0.2947(2) 0.1888(2) 0.0394(9) Uani d . 1 . .
H H14A -0.1394 0.2737 0.2313 0.047 Uiso calc R 1 . .
H H14B -0.1057 0.3487 0.1919 0.047 Uiso calc R 1 . .
C C15 0.1951(6) 0.3238(2) 0.1237(2) 0.0407(9) Uani d . 1 . .
H H15A 0.2085 0.3732 0.1420 0.061 Uiso calc R 1 . .
H H15B 0.1192 0.3256 0.0840 0.061 Uiso calc R 1 . .
H H15C 0.3127 0.3045 0.1117 0.061 Uiso calc R 1 . .
C C16 0.0475(6) 0.1813(2) 0.03444(19) 0.0417(9) Uani d . 1 . .
H H16A -0.0103 0.1494 0.0017 0.063 Uiso calc R 1 . .
H H16B 0.1773 0.1782 0.0293 0.063 Uiso calc R 1 . .
H H16C 0.0087 0.2319 0.0274 0.063 Uiso calc R 1 . .
C C17 0.2593(6) 0.0286(2) 0.04130(19) 0.0388(9) Uani d . 1 . .
H H17 0.3666 0.0512 0.0268 0.047 Uiso calc R 1 . .
C C18 0.1540(5) -0.01020(19) -0.00112(19) 0.0364(8) Uani d . 1 . .
C C19 0.1871(5) -0.0250(2) -0.07525(19) 0.0433(10) Uani d . 1 . .
H H19 0.1618 -0.0780 -0.0832 0.052 Uiso calc R 1 . .
C C20 0.0537(6) 0.0199(2) -0.1194(2) 0.0452(10) Uani d . 1 . .
H H20A -0.0670 0.0156 -0.1010 0.068 Uiso calc R 1 . .
H H20B 0.0552 0.0007 -0.1649 0.068 Uiso calc R 1 . .
H H20C 0.0895 0.0715 -0.1197 0.068 Uiso calc R 1 . .
C C21 0.3860(6) -0.0108(2) -0.0965(2) 0.0467(10) Uani d . 1 . .
H H21A 0.4165 0.0406 -0.0883 0.070 Uiso calc R 1 . .
H H21B 0.4001 -0.0217 -0.1440 0.070 Uiso calc R 1 . .
H H21C 0.4654 -0.0424 -0.0706 0.070 Uiso calc R 1 . .
C C22 0.1092(6) -0.1652(2) 0.0662(2) 0.0415(9) Uani d . 1 . .
C C23 0.2168(6) -0.2869(2) 0.0970(2) 0.0429(9) Uani d . 1 . .
H H23A 0.1186 -0.3141 0.0752 0.051 Uiso calc R 1 . .
H H23B 0.3167 -0.2825 0.0650 0.051 Uiso calc R 1 . .
C C24 0.2779(6) -0.3275(2) 0.1586(2) 0.0447(10) Uani d . 1 . .
H H24A 0.3775 -0.3011 0.1792 0.067 Uiso calc R 1 . .
H H24B 0.3169 -0.3769 0.1462 0.067 Uiso calc R 1 . .
H H24C 0.1789 -0.3309 0.1904 0.067 Uiso calc R 1 . .
C C25 0.1958(5) 0.2900(2) 0.24603(19) 0.0371(8) Uani d . 1 . .
C C26 0.3572(5) -0.0844(2) 0.1500(2) 0.0384(9) Uani d . 1 . .
O O1 0.2639(4) 0.35119(14) 0.25908(13) 0.0424(7) Uani d . 1 . .
H H1B 0.3484 0.3602 0.2308 0.051 Uiso d R 1 . .
O O2 0.1860(4) 0.23935(14) 0.29190(13) 0.0423(7) Uani d . 1 . .
O O3 0.4065(4) -0.09128(14) 0.21215(13) 0.0436(7) Uani d . 1 . .
O O4 0.4538(4) -0.10191(15) 0.10165(13) 0.0409(6) Uani d . 1 . .
H H4D 0.3978 -0.1341 0.0778 0.049 Uiso d R 1 . .
O O5 0.1529(4) -0.21151(13) 0.11749(13) 0.0391(6) Uani d . 1 . .
O O6 0.1159(3) -0.18329(13) 0.00746(14) 0.0408(6) Uani d . 1 . .
O O7 0.2953(4) 0.28560(15) 0.40900(13) 0.0425(6) Uani d . 1 . .
H H7A 0.2924 0.3307 0.4224 0.051 Uiso d R 1 . .
H H7B 0.2238 0.2594 0.4333 0.051 Uiso d R 1 . .

loop_
_atom_site_aniso_label
_atom_site_aniso_U_11
_atom_site_aniso_U_22
_atom_site_aniso_U_33
_atom_site_aniso_U_12
_atom_site_aniso_U_13
_atom_site_aniso_U_23
C1 0.0347(19) 0.0271(17) 0.040(2) -0.0036(16) 0.0019(17) -0.0020(15)
C2 0.0265(18) 0.0361(19) 0.0337(19) -0.0052(15) -0.0003(16) -0.0016(16)
C3 0.0275(19) 0.040(2) 0.048(2) 0.0030(16) -0.0046(18) -0.0039(17)
C4 0.0325(19) 0.037(2) 0.044(2) 0.0000(16) -0.0080(17) -0.0032(17)
C5 0.0271(18) 0.0347(19) 0.037(2) 0.0018(14) 0.0040(16) -0.0036(16)
C6 0.048(2) 0.038(2) 0.0274(19) 0.0047(18) 0.0051(17) -0.0015(15)
C7 0.035(2) 0.0338(19) 0.045(2) -0.0025(16) 0.0062(17) -0.0028(18)
C8 0.043(2) 0.042(2) 0.037(2) 0.0004(17) -0.0015(19) -0.0089(18)
C9 0.036(2) 0.051(2) 0.037(2) -0.0026(18) -0.0058(18) -0.0076(18)
C10 0.0252(17) 0.039(2) 0.038(2) 0.0000(15) 0.0017(17) -0.0099(16)
C11 0.0354(19) 0.0377(19) 0.035(2) -0.0004(16) 0.0016(18) -0.0008(16)
C12 0.0298(19) 0.049(2) 0.044(2) 0.0025(17) -0.0049(17) -0.0099(19)
C13 0.035(2) 0.045(2) 0.048(2) 0.0020(17) -0.0037(18) -0.0020(18)
C14 0.040(2) 0.037(2) 0.042(2) 0.0057(17) 0.0020(18) -0.0030(17)
C15 0.041(2) 0.039(2) 0.042(2) -0.0034(17) 0.0019(18) 0.0011(17)
C16 0.048(2) 0.039(2) 0.039(2) 0.0049(18) -0.0066(18) 0.0010(17)
C17 0.041(2) 0.036(2) 0.040(2) 0.0054(17) 0.0039(18) -0.0010(16)
C18 0.040(2) 0.0335(19) 0.0356(19) 0.0076(16) -0.0004(17) 0.0017(17)
C19 0.042(2) 0.053(2) 0.035(2) 0.0143(19) 0.0014(18) 0.0017(18)
C20 0.047(2) 0.046(2) 0.043(2) 0.0144(18) -0.0070(19) 0.0063(18)
C21 0.054(3) 0.045(2) 0.041(2) -0.0068(19) 0.021(2) -0.0155(19)
C22 0.048(2) 0.032(2) 0.044(2) -0.0064(18) 0.005(2) -0.0064(17)
C23 0.038(2) 0.047(2) 0.044(2) 0.0031(18) 0.0079(19) -0.0003(19)
C24 0.042(2) 0.046(2) 0.046(2) 0.0153(19) 0.0146(19) 0.0098(18)
C25 0.038(2) 0.037(2) 0.0358(19) -0.0016(17) -0.0063(17) -0.0104(17)
C26 0.045(2) 0.0295(19) 0.041(2) 0.0031(17) 0.0013(18) -0.0051(16)
O1 0.0412(15) 0.0444(15) 0.0415(15) -0.0124(13) -0.0165(13) 0.0077(12)
O2 0.0409(15) 0.0438(15) 0.0423(14) -0.0094(12) -0.0090(13) 0.0049(12)
O3 0.0449(16) 0.0410(14) 0.0449(16) 0.0214(13) -0.0168(13) -0.0026(12)
O4 0.0414(15) 0.0439(16) 0.0375(15) 0.0136(12) -0.0009(12) -0.0033(12)
O5 0.0464(15) 0.0319(13) 0.0391(14) -0.0007(12) 0.0035(12) -0.0011(11)
O6 0.0421(15) 0.0375(14) 0.0429(15) 0.0016(12) 0.0042(13) -0.0123(12)
O7 0.0413(15) 0.0449(15) 0.0413(15) -0.0066(12) -0.0096(12) 0.0059(13)

loop_
_atom_type_symbol
_atom_type_description
_atom_type_scat_dispersion_real
_atom_type_scat_dispersion_imag
_atom_type_scat_source
C C 0.0033 0.0000 'International Tables Vol C Tables 4.2.6.8 and 6.1.1.4'
H H 0.0000 0.0000 'International Tables Vol C Tables 4.2.6.8 and 6.1.1.4'
O O 0.0106 0.0000 'International Tables Vol C Tables 4.2.6.8 and 6.1.1.4'

loop_
_geom_angle_atom_site_label_1
_geom_angle_atom_site_label_2
_geom_angle_atom_site_label_3
_geom_angle_site_symmetry_1
_geom_angle_site_symmetry_3
_geom_angle
_geom_angle_publ_flag
C25 C1 C2 . . 109.6(3) ?
C25 C1 C15 . . 107.4(3) ?
C2 C1 C15 . . 115.1(3) ?
C25 C1 C14 . . 103.6(3) ?
C2 C1 C14 . . 110.1(3) ?
C15 C1 C14 . . 110.2(3) ?
C1 C2 C3 . . 113.6(3) ?
C1 C2 C11 . . 117.2(3) ?
C3 C2 C11 . . 110.5(3) ?
C1 C2 H2 . . 104.7 ?
C3 C2 H2 . . 104.7 ?
C11 C2 H2 . . 104.7 ?
C4 C3 C2 . . 110.1(3) ?
C4 C3 H3A . . 109.6 ?
C2 C3 H3A . . 109.6 ?
C4 C3 H3B . . 109.6 ?
C2 C3 H3B . . 109.6 ?
H3A C3 H3B . . 108.1 ?
C3 C4 C5 . . 114.2(3) ?
C3 C4 H4A . . 108.7 ?
C5 C4 H4A . . 108.7 ?
C3 C4 H4B . . 108.7 ?
C5 C4 H4B . . 108.7 ?
H4A C4 H4B . . 107.6 ?
C17 C5 C4 . . 113.8(3) ?
C17 C5 C6 . . 107.3(3) ?
C4 C5 C6 . . 109.3(3) ?
C17 C5 C10 . . 109.1(3) ?
C4 C5 C10 . . 110.9(3) ?
C6 C5 C10 . . 106.2(3) ?
C26 C6 C7 . . 114.4(3) ?
C26 C6 C5 . . 110.0(3) ?
C7 C6 C5 . . 108.4(3) ?
C26 C6 H6 . . 108.0 ?
C7 C6 H6 . . 108.0 ?
C5 C6 H6 . . 108.0 ?
C22 C7 C8 . . 111.1(3) ?
C22 C7 C6 . . 116.1(3) ?
C8 C7 C6 . . 109.8(3) ?
C22 C7 H7 . . 106.4 ?
C8 C7 H7 . . 106.4 ?
C6 C7 H7 . . 106.4 ?
C18 C8 C9 . . 109.4(3) ?
C18 C8 C7 . . 109.1(3) ?
C9 C8 C7 . . 107.0(3) ?
C18 C8 H8 . . 110.4 ?
C9 C8 H8 . . 110.4 ?
C7 C8 H8 . . 110.4 ?
C8 C9 C10 . . 110.7(3) ?
C8 C9 H9A . . 109.5 ?
C10 C9 H9A . . 109.5 ?
C8 C9 H9B . . 109.5 ?
C10 C9 H9B . . 109.5 ?
H9A C9 H9B . . 108.1 ?
C11 C10 C9 . . 114.9(3) ?
C11 C10 C5 . . 115.8(3) ?
C9 C10 C5 . . 107.3(3) ?
C11 C10 H10 . . 106.0 ?
C9 C10 H10 . . 106.0 ?
C5 C10 H10 . . 106.0 ?
C12 C11 C16 . . 109.0(3) ?
C12 C11 C10 . . 107.9(3) ?
C16 C11 C10 . . 112.3(3) ?
C12 C11 C2 . . 108.1(3) ?
C16 C11 C2 . . 113.3(3) ?
C10 C11 C2 . . 106.0(3) ?
C11 C12 C13 . . 113.0(3) ?
C11 C12 H12A . . 109.0 ?
C13 C12 H12A . . 109.0 ?
C11 C12 H12B . . 109.0 ?
C13 C12 H12B . . 109.0 ?
H12A C12 H12B . . 107.8 ?
C14 C13 C12 . . 111.3(3) ?
C14 C13 H13A . . 109.4 ?
C12 C13 H13A . . 109.4 ?
C14 C13 H13B . . 109.4 ?
C12 C13 H13B . . 109.4 ?
H13A C13 H13B . . 108.0 ?
C13 C14 C1 . . 111.6(3) ?
C13 C14 H14A . . 109.3 ?
C1 C14 H14A . . 109.3 ?
C13 C14 H14B . . 109.3 ?
C1 C14 H14B . . 109.3 ?
H14A C14 H14B . . 108.0 ?
C1 C15 H15A . . 109.5 ?
C1 C15 H15B . . 109.5 ?
H15A C15 H15B . . 109.5 ?
C1 C15 H15C . . 109.5 ?
H15A C15 H15C . . 109.5 ?
H15B C15 H15C . . 109.5 ?
C11 C16 H16A . . 109.5 ?
C11 C16 H16B . . 109.5 ?
H16A C16 H16B . . 109.5 ?
C11 C16 H16C . . 109.5 ?
H16A C16 H16C . . 109.5 ?
H16B C16 H16C . . 109.5 ?
C18 C17 C5 . . 116.6(4) ?
C18 C17 H17 . . 121.7 ?
C5 C17 H17 . . 121.7 ?
C17 C18 C19 . . 127.3(4) ?
C17 C18 C8 . . 112.1(3) ?
C19 C18 C8 . . 120.6(3) ?
C18 C19 C20 . . 110.7(3) ?
C18 C19 C21 . . 112.9(3) ?
C20 C19 C21 . . 111.4(4) ?
C18 C19 H19 . . 107.2 ?
C20 C19 H19 . . 107.2 ?
C21 C19 H19 . . 107.2 ?
C19 C20 H20A . . 109.5 ?
C19 C20 H20B . . 109.5 ?
H20A C20 H20B . . 109.5 ?
C19 C20 H20C . . 109.5 ?
H20A C20 H20C . . 109.5 ?
H20B C20 H20C . . 109.5 ?
C19 C21 H21A . . 109.5 ?
C19 C21 H21B . . 109.5 ?
H21A C21 H21B . . 109.5 ?
C19 C21 H21C . . 109.5 ?
H21A C21 H21C . . 109.5 ?
H21B C21 H21C . . 109.5 ?
O6 C22 O5 . . 123.1(3) ?
O6 C22 C7 . . 125.3(4) ?
O5 C22 C7 . . 111.5(3) ?
C24 C23 O5 . . 108.6(3) ?
C24 C23 H23A . . 110.0 ?
O5 C23 H23A . . 110.0 ?
C24 C23 H23B . . 110.0 ?
O5 C23 H23B . . 110.0 ?
H23A C23 H23B . . 108.3 ?
C23 C24 H24A . . 109.5 ?
C23 C24 H24B . . 109.5 ?
H24A C24 H24B . . 109.5 ?
C23 C24 H24C . . 109.5 ?
H24A C24 H24C . . 109.5 ?
H24B C24 H24C . . 109.5 ?
O1 C25 O2 . . 120.3(3) ?
O1 C25 C1 . . 122.7(3) ?
O2 C25 C1 . . 116.7(3) ?
O4 C26 O3 . . 123.5(4) ?
O4 C26 C6 . . 122.5(4) ?
O3 C26 C6 . . 113.9(3) ?
C25 O1 H1B . . 109.1 ?
C26 O4 H4D . . 108.8 ?
C22 O5 C23 . . 115.6(3) ?
H7A O7 H7B . . 109.5 ?

loop_
_geom_bond_atom_site_label_1
_geom_bond_atom_site_label_2
_geom_bond_site_symmetry_2
_geom_bond_distance
_geom_bond_publ_flag
C1 C25 . 1.530(5) ?
C1 C2 . 1.532(5) ?
C1 C15 . 1.550(5) ?
C1 C14 . 1.557(5) ?
C2 C3 . 1.543(5) ?
C2 C11 . 1.557(5) ?
C2 H2 . 0.9800 ?
C3 C4 . 1.523(5) ?
C3 H3A . 0.9700 ?
C3 H3B . 0.9700 ?
C4 C5 . 1.533(5) ?
C4 H4A . 0.9700 ?
C4 H4B . 0.9700 ?
C5 C17 . 1.505(5) ?
C5 C6 . 1.574(5) ?
C5 C10 . 1.574(5) ?
C6 C26 . 1.514(5) ?
C6 C7 . 1.557(5) ?
C6 H6 . 0.9800 ?
C7 C22 . 1.510(5) ?
C7 C8 . 1.534(5) ?
C7 H7 . 0.9800 ?
C8 C18 . 1.506(5) ?
C8 C9 . 1.532(5) ?
C8 H8 . 0.9800 ?
C9 C10 . 1.562(5) ?
C9 H9A . 0.9700 ?
C9 H9B . 0.9700 ?
C10 C11 . 1.548(5) ?
C10 H10 . 0.9800 ?
C11 C12 . 1.535(5) ?
C11 C16 . 1.548(5) ?
C12 C13 . 1.539(5) ?
C12 H12A . 0.9700 ?
C12 H12B . 0.9700 ?
C13 C14 . 1.524(5) ?
C13 H13A . 0.9700 ?
C13 H13B . 0.9700 ?
C14 H14A . 0.9700 ?
C14 H14B . 0.9700 ?
C15 H15A . 0.9600 ?
C15 H15B . 0.9600 ?
C15 H15C . 0.9600 ?
C16 H16A . 0.9600 ?
C16 H16B . 0.9600 ?
C16 H16C . 0.9600 ?
C17 C18 . 1.333(5) ?
C17 H17 . 0.9300 ?
C18 C19 . 1.503(5) ?
C19 C20 . 1.535(5) ?
C19 C21 . 1.540(6) ?
C19 H19 . 0.9800 ?
C20 H20A . 0.9600 ?
C20 H20B . 0.9600 ?
C20 H20C . 0.9600 ?
C21 H21A . 0.9600 ?
C21 H21B . 0.9600 ?
C21 H21C . 0.9600 ?
C22 O6 . 1.201(4) ?
C22 O5 . 1.345(5) ?
C23 C24 . 1.484(5) ?
C23 O5 . 1.484(5) ?
C23 H23A . 0.9700 ?
C23 H23B . 0.9700 ?
C24 H24A . 0.9600 ?
C24 H24B . 0.9600 ?
C24 H24C . 0.9600 ?
C25 O1 . 1.231(4) ?
C25 O2 . 1.281(4) ?
C26 O4 . 1.227(4) ?
C26 O3 . 1.282(4) ?
O1 H1B . 0.8499 ?
O4 H4D . 0.8500 ?
O7 H7A . 0.8499 ?
O7 H7B . 0.8501 ?

loop_
_geom_hbond_atom_site_label_D
_geom_hbond_atom_site_label_H
_geom_hbond_atom_site_label_A
_geom_hbond_site_symmetry_A
_geom_hbond_distance_DH
_geom_hbond_distance_HA
_geom_hbond_distance_DA
_geom_hbond_angle_DHA
_geom_hbond_publ_flag
O4 H4D O5 . 0.85 2.40 2.971(4) 125 no
O7 H7B O6 2_555 0.85 2.32 2.745(4) 111 no
C2 H2 O2 . 0.98 2.31 2.735(4) 105 no
C15 H15A O1 . 0.96 2.37 2.756(5) 103 no

loop_
_geom_torsion_atom_site_label_1
_geom_torsion_atom_site_label_2
_geom_torsion_atom_site_label_3
_geom_torsion_atom_site_label_4
_geom_torsion_site_symmetry_1
_geom_torsion_site_symmetry_2
_geom_torsion_site_symmetry_3
_geom_torsion_site_symmetry_4
_geom_torsion
_geom_torsion_publ_flag
C25 C1 C2 C3 . . . . -65.4(4) ?
C15 C1 C2 C3 . . . . 55.8(4) ?
C14 C1 C2 C3 . . . . -178.8(3) ?
C25 C1 C2 C11 . . . . 163.8(3) ?
C15 C1 C2 C11 . . . . -75.0(4) ?
C14 C1 C2 C11 . . . . 50.4(4) ?
C1 C2 C3 C4 . . . . 162.8(3) ?
C11 C2 C3 C4 . . . . -63.2(4) ?
C2 C3 C4 C5 . . . . 54.5(4) ?
C3 C4 C5 C17 . . . . 77.7(4) ?
C3 C4 C5 C6 . . . . -162.5(3) ?
C3 C4 C5 C10 . . . . -45.8(4) ?
C17 C5 C6 C26 . . . . 70.7(4) ?
C4 C5 C6 C26 . . . . -53.1(4) ?
C10 C5 C6 C26 . . . . -172.8(3) ?
C17 C5 C6 C7 . . . . -55.0(4) ?
C4 C5 C6 C7 . . . . -178.8(3) ?
C10 C5 C6 C7 . . . . 61.5(4) ?
C26 C6 C7 C22 . . . . 5.7(5) ?
C5 C6 C7 C22 . . . . 128.8(3) ?
C26 C6 C7 C8 . . . . -121.4(3) ?
C5 C6 C7 C8 . . . . 1.8(4) ?
C22 C7 C8 C18 . . . . -74.8(4) ?
C6 C7 C8 C18 . . . . 55.0(4) ?
C22 C7 C8 C9 . . . . 166.9(3) ?
C6 C7 C8 C9 . . . . -63.3(4) ?
C18 C8 C9 C10 . . . . -57.4(4) ?
C7 C8 C9 C10 . . . . 60.7(4) ?
C8 C9 C10 C11 . . . . 133.3(3) ?
C8 C9 C10 C5 . . . . 3.0(4) ?
C17 C5 C10 C11 . . . . -78.5(4) ?
C4 C5 C10 C11 . . . . 47.7(4) ?
C6 C5 C10 C11 . . . . 166.3(3) ?
C17 C5 C10 C9 . . . . 51.4(4) ?
C4 C5 C10 C9 . . . . 177.5(3) ?
C6 C5 C10 C9 . . . . -63.9(4) ?
C9 C10 C11 C12 . . . . 63.4(4) ?
C5 C10 C11 C12 . . . . -170.5(3) ?
C9 C10 C11 C16 . . . . -56.8(4) ?
C5 C10 C11 C16 . . . . 69.3(4) ?
C9 C10 C11 C2 . . . . 179.0(3) ?
C5 C10 C11 C2 . . . . -54.9(4) ?
C1 C2 C11 C12 . . . . -50.6(4) ?
C3 C2 C11 C12 . . . . 177.2(3) ?
C1 C2 C11 C16 . . . . 70.3(4) ?
C3 C2 C11 C16 . . . . -61.9(4) ?
C1 C2 C11 C10 . . . . -166.1(3) ?
C3 C2 C11 C10 . . . . 61.7(4) ?
C16 C11 C12 C13 . . . . -70.6(4) ?
C10 C11 C12 C13 . . . . 167.2(3) ?
C2 C11 C12 C13 . . . . 52.9(4) ?
C11 C12 C13 C14 . . . . -58.7(4) ?
C12 C13 C14 C1 . . . . 56.6(4) ?
C25 C1 C14 C13 . . . . -168.7(3) ?
C2 C1 C14 C13 . . . . -51.5(4) ?
C15 C1 C14 C13 . . . . 76.6(4) ?
C4 C5 C17 C18 . . . . 177.6(3) ?
C6 C5 C17 C18 . . . . 56.6(4) ?
C10 C5 C17 C18 . . . . -57.9(4) ?
C5 C17 C18 C19 . . . . -179.1(3) ?
C5 C17 C18 C8 . . . . 1.6(5) ?
C9 C8 C18 C17 . . . . 57.1(4) ?
C7 C8 C18 C17 . . . . -59.7(4) ?
C9 C8 C18 C19 . . . . -122.3(4) ?
C7 C8 C18 C19 . . . . 120.9(3) ?
C17 C18 C19 C20 . . . . -108.6(4) ?
C8 C18 C19 C20 . . . . 70.7(5) ?
C17 C18 C19 C21 . . . . 17.0(6) ?
C8 C18 C19 C21 . . . . -163.7(3) ?
C8 C7 C22 O6 . . . . -1.2(6) ?
C6 C7 C22 O6 . . . . -127.6(4) ?
C8 C7 C22 O5 . . . . -177.8(3) ?
C6 C7 C22 O5 . . . . 55.8(4) ?
C2 C1 C25 O1 . . . . 152.3(4) ?
C15 C1 C25 O1 . . . . 26.5(5) ?
C14 C1 C25 O1 . . . . -90.2(4) ?
C2 C1 C25 O2 . . . . -32.6(4) ?
C15 C1 C25 O2 . . . . -158.4(3) ?
C14 C1 C25 O2 . . . . 84.9(4) ?
C7 C6 C26 O4 . . . . 52.3(5) ?
C5 C6 C26 O4 . . . . -69.9(4) ?
C7 C6 C26 O3 . . . . -131.2(3) ?
C5 C6 C26 O3 . . . . 106.5(4) ?
O6 C22 O5 C23 . . . . 2.0(5) ?
C7 C22 O5 C23 . . . . 178.7(3) ?
C24 C23 O5 C22 . . . . 173.9(3) ?

loop_
_cod_related_entry_id
_cod_related_entry_database
_cod_related_entry_code
1 ChemSpider 26000849
